data_1502528
loop_
_publ_author_name
'Hong, Bor-Cherng'
'Kotame, Prakash'
'Lee, Gene-Hsiang'

_publ_section_title
;
 Asymmetric synthesis of 3,4-dihydrocoumarin motif with an all-carbon
 quaternary stereocenter via a Michael-acetalization sequence with
 bifunctional amine-thiourea organocatalysts.
;
_journal_issue 21
_journal_name_full 'Organic letters'
_journal_page_first 5758
_journal_page_last 5761
_journal_paper_doi 10.1021/ol202331j
_journal_volume 13
_journal_year 2011
_chemical_absolute_configuration ad
_chemical_formula_sum 'C19 H15 N O5'
_chemical_formula_weight 337.32
_chemical_name_systematic
; 
 ? 
;
_space_group_IT_number 19
_symmetry_cell_setting orthorhombic
_symmetry_space_group_name_Hall 'P 2ac 2ab'
_symmetry_space_group_name_H-M 'P 21 21 21'
_atom_sites_solution_hydrogens geom
_atom_sites_solution_primary direct
_atom_sites_solution_secondary difmap
_audit_creation_method SHELXL-97
_cell_angle_alpha 90.00
_cell_angle_beta 90.00
_cell_angle_gamma 90.00
_cell_formula_units_Z 4
_cell_length_a 9.6671(2)
_cell_length_b 10.0197(2)
_cell_length_c 16.6629(4)
_cell_measurement_reflns_used 14206
_cell_measurement_temperature 295(2)
_cell_measurement_theta_max 27.50
_cell_measurement_theta_min 2.37
_cell_volume 1613.99(6)
_computing_cell_refinement DENZO-SMN
_computing_data_collection 'NONIUS COLLECT'
_computing_data_reduction DENZO-SMN
_computing_molecular_graphics 'Bruker SHELXTL'
_computing_publication_material 'Bruker SHELXTL'
_computing_structure_refinement 'SHELXL-97 (Sheldrick, 1997)'
_computing_structure_solution 'SHELXS-97 (Sheldrick, 1990)'
_diffrn_ambient_temperature 295(2)
_diffrn_measured_fraction_theta_full 0.993
_diffrn_measured_fraction_theta_max 0.993
_diffrn_measurement_device_type 'NONIUS KappaCCD'
_diffrn_measurement_method '\w scans'
_diffrn_radiation_monochromator graphite
_diffrn_radiation_source 'fine-focus sealed tube'
_diffrn_radiation_type MoK\a
_diffrn_radiation_wavelength 0.71073
_diffrn_reflns_av_R_equivalents 0.0435
_diffrn_reflns_av_sigmaI/netI 0.0357
_diffrn_reflns_limit_h_max 12
_diffrn_reflns_limit_h_min -11
_diffrn_reflns_limit_k_max 13
_diffrn_reflns_limit_k_min -12
_diffrn_reflns_limit_l_max 21
_diffrn_reflns_limit_l_min -21
_diffrn_reflns_number 14206
_diffrn_reflns_theta_full 27.50
_diffrn_reflns_theta_max 27.50
_diffrn_reflns_theta_min 2.37
_exptl_absorpt_coefficient_mu 0.102
_exptl_absorpt_correction_T_max 0.970
_exptl_absorpt_correction_T_min 0.947
_exptl_absorpt_correction_type multi-scan
_exptl_crystal_colour colorless
_exptl_crystal_density_diffrn 1.388
_exptl_crystal_density_method 'not measured'
_exptl_crystal_description block
_exptl_crystal_F_000 704
_exptl_crystal_size_max 0.50
_exptl_crystal_size_mid 0.40
_exptl_crystal_size_min 0.30
_refine_diff_density_max 0.154
_refine_diff_density_min -0.111
_refine_diff_density_rms 0.029
_refine_ls_abs_structure_details 'Flack H D (1983), Acta Cryst. A39, 876-881'
_refine_ls_abs_structure_Flack -0.6(9)
_refine_ls_extinction_coef 0.064(3)
_refine_ls_extinction_expression Fc^*^=kFc[1+0.001xFc^2^\l^3^/sin(2\q)]^-1/4^
_refine_ls_extinction_method SHELXL
_refine_ls_goodness_of_fit_ref 1.010
_refine_ls_hydrogen_treatment constr
_refine_ls_matrix_type full
_refine_ls_number_parameters 227
_refine_ls_number_reflns 3617
_refine_ls_number_restraints 0
_refine_ls_restrained_S_all 1.010
_refine_ls_R_factor_all 0.0597
_refine_ls_R_factor_gt 0.0356
_refine_ls_shift/su_max 0.001
_refine_ls_shift/su_mean 0.000
_refine_ls_structure_factor_coef Fsqd
_refine_ls_weighting_details 'calc w=1/[\s^2^(Fo^2^)+(0.0533P)^2^+0.0000P] where P=(Fo^2^+2Fc^2^)/3'
_refine_ls_weighting_scheme calc
_refine_ls_wR_factor_gt 0.0838
_refine_ls_wR_factor_ref 0.0919
_reflns_number_gt 2597
_reflns_number_total 3617
_reflns_threshold_expression >2sigma(I)
_cod_data_source_file ol202331j_si_001.cif
_cod_data_source_block ic14745
_cod_depositor_comments
;
The following automatic conversions were performed:

'_symmetry_cell_setting' value 'Orthorhombic' changed to
'orthorhombic' according to
/home/saulius/struct/CIF-dictionaries/cif_core.dic dictionary named
'cif_core.dic' version 2.4.1 from 2010-06-29.

Automatic conversion script
Id: cif_fix_values 1715 2011-07-08 13:25:40Z adriana 
;
_cod_original_sg_symbol_H-M P2(1)2(1)2(1)
_cod_database_code 1502528

loop_
_symmetry_equiv_pos_as_xyz
'x, y, z'
'-x+1/2, -y, z+1/2'
'-x, y+1/2, -z+1/2'
'x+1/2, -y+1/2, -z'

loop_
_atom_site_label
_atom_site_type_symbol
_atom_site_fract_x
_atom_site_fract_y
_atom_site_fract_z
_atom_site_U_iso_or_equiv
_atom_site_adp_type
_atom_site_occupancy
_atom_site_symmetry_multiplicity
_atom_site_calc_flag
_atom_site_refinement_flags
O1 O 0.08356(16) 1.13625(12) 0.58362(7) 0.0775(4) Uani 1 1 d .
O2 O 0.11250(12) 0.98590(12) 0.34485(6) 0.0600(3) Uani 1 1 d .
O3 O 0.24177(13) 0.96510(13) 0.45172(8) 0.0709(4) Uani 1 1 d .
O4 O 0.13747(12) 1.25942(12) 0.41452(8) 0.0662(3) Uani 1 1 d .
O5 O 0.07590(15) 1.42385(12) 0.48875(9) 0.0786(4) Uani 1 1 d .
N1 N 0.05366(15) 1.31583(13) 0.45731(9) 0.0556(4) Uani 1 1 d .
C1 C -0.00015(15) 1.00031(16) 0.47660(9) 0.0462(4) Uani 1 1 d .
C2 C 0.05332(18) 1.02368(17) 0.56234(9) 0.0524(4) Uani 1 1 d .
C3 C 0.07264(16) 0.90854(16) 0.61685(9) 0.0498(4) Uani 1 1 d .
C4 C 0.1178(2) 0.93328(19) 0.69519(10) 0.0643(5) Uani 1 1 d .
H4 H 0.1328 1.0205 0.7121 0.077 Uiso 1 1 calc R
C5 C 0.1402(2) 0.8292(2) 0.74726(11) 0.0769(6) Uani 1 1 d .
H5 H 0.1691 0.8459 0.7995 0.092 Uiso 1 1 calc R
C6 C 0.1194(2) 0.6994(2) 0.72144(13) 0.0789(6) Uani 1 1 d .
H6 H 0.1367 0.6287 0.7562 0.095 Uiso 1 1 calc R
C7 C 0.0735(2) 0.67437(19) 0.64492(11) 0.0679(5) Uani 1 1 d .
H7 H 0.0576 0.5868 0.6289 0.081 Uiso 1 1 calc R
C8 C 0.05065(17) 0.77704(15) 0.59134(10) 0.0519(4) Uani 1 1 d .
C9 C 0.00471(19) 0.75027(18) 0.50699(11) 0.0595(4) Uani 1 1 d .
H9A H -0.0509 0.6697 0.5060 0.071 Uiso 1 1 calc R
H9B H 0.0853 0.7353 0.4735 0.071 Uiso 1 1 calc R
C10 C -0.07884(17) 0.86498(15) 0.47273(10) 0.0551(4) Uani 1 1 d .
H10A H -0.1648 0.8729 0.5024 0.066 Uiso 1 1 calc R
H10B H -0.1017 0.8454 0.4173 0.066 Uiso 1 1 calc R
C11 C 0.12879(17) 0.98585(15) 0.42532(9) 0.0507(4) Uani 1 1 d .
C12 C -0.09873(15) 1.10993(15) 0.44469(9) 0.0478(4) Uani 1 1 d .
H12 H -0.1904 1.0831 0.4639 0.057 Uiso 1 1 calc R
C13 C -0.10852(16) 1.09999(15) 0.35378(9) 0.0499(4) Uani 1 1 d .
C14 C -0.22104(19) 1.15251(18) 0.31242(10) 0.0627(5) Uani 1 1 d .
H14 H -0.2916 1.1942 0.3409 0.075 Uiso 1 1 calc R
C15 C -0.2297(2) 1.1439(2) 0.23034(11) 0.0743(5) Uani 1 1 d .
H15 H -0.3045 1.1813 0.2034 0.089 Uiso 1 1 calc R
C16 C -0.1277(3) 1.0799(2) 0.18848(11) 0.0813(6) Uani 1 1 d .
H16 H -0.1343 1.0731 0.1329 0.098 Uiso 1 1 calc R
C17 C -0.0161(2) 1.0256(2) 0.22721(10) 0.0736(5) Uani 1 1 d .
H17 H 0.0528 0.9814 0.1987 0.088 Uiso 1 1 calc R
C18 C -0.00809(18) 1.03806(16) 0.30973(9) 0.0539(4) Uani 1 1 d .
C19 C -0.08306(16) 1.25397(17) 0.47266(10) 0.0563(4) Uani 1 1 d .
H19A H -0.1533 1.3075 0.4463 0.068 Uiso 1 1 calc R
H19B H -0.1011 1.2573 0.5299 0.068 Uiso 1 1 calc R

loop_
_atom_site_aniso_label
_atom_site_aniso_U_11
_atom_site_aniso_U_22
_atom_site_aniso_U_33
_atom_site_aniso_U_23
_atom_site_aniso_U_13
_atom_site_aniso_U_12
O1 0.1111(11) 0.0514(7) 0.0701(7) -0.0006(6) -0.0279(7) -0.0206(7)
O2 0.0518(7) 0.0708(8) 0.0574(6) -0.0021(6) 0.0094(5) 0.0120(6)
O3 0.0436(7) 0.0828(9) 0.0863(8) 0.0119(7) -0.0019(6) 0.0082(6)
O4 0.0556(7) 0.0578(7) 0.0852(8) -0.0028(6) 0.0099(6) 0.0001(6)
O5 0.0817(9) 0.0480(7) 0.1062(9) -0.0165(6) -0.0132(8) -0.0024(7)
N1 0.0560(8) 0.0434(7) 0.0675(8) -0.0005(7) -0.0110(7) 0.0058(7)
C1 0.0418(8) 0.0454(8) 0.0514(7) -0.0024(7) 0.0010(7) -0.0038(7)
C2 0.0519(9) 0.0483(9) 0.0571(8) -0.0019(7) -0.0026(8) -0.0071(8)
C3 0.0440(8) 0.0502(9) 0.0553(8) -0.0007(7) 0.0000(7) -0.0057(8)
C4 0.0672(12) 0.0632(11) 0.0624(10) 0.0010(9) -0.0089(9) -0.0058(9)
C5 0.0827(14) 0.0792(14) 0.0688(11) 0.0106(10) -0.0171(11) -0.0066(12)
C6 0.0834(14) 0.0704(13) 0.0830(13) 0.0234(11) -0.0100(11) 0.0017(11)
C7 0.0732(13) 0.0530(9) 0.0775(12) 0.0070(9) 0.0008(10) 0.0007(9)
C8 0.0467(9) 0.0488(9) 0.0603(9) 0.0024(7) 0.0074(7) -0.0027(7)
C9 0.0692(11) 0.0438(8) 0.0654(10) -0.0047(7) 0.0038(8) -0.0099(9)
C10 0.0546(10) 0.0518(9) 0.0589(9) -0.0057(8) -0.0005(8) -0.0116(8)
C11 0.0439(9) 0.0463(9) 0.0620(9) 0.0014(7) 0.0023(8) 0.0004(8)
C12 0.0391(8) 0.0509(9) 0.0534(8) -0.0075(7) 0.0035(6) -0.0011(7)
C13 0.0479(9) 0.0437(8) 0.0582(8) -0.0046(7) -0.0036(7) -0.0001(7)
C14 0.0598(11) 0.0555(10) 0.0729(11) -0.0055(9) -0.0134(9) 0.0049(9)
C15 0.0846(14) 0.0665(11) 0.0718(12) 0.0029(10) -0.0237(11) 0.0052(11)
C16 0.1054(17) 0.0860(14) 0.0524(10) 0.0057(10) -0.0162(11) -0.0031(14)
C17 0.0851(14) 0.0800(12) 0.0556(9) -0.0051(9) 0.0089(10) 0.0017(11)
C18 0.0576(11) 0.0519(9) 0.0522(8) 0.0016(7) 0.0026(8) 0.0014(8)
C19 0.0458(9) 0.0571(9) 0.0661(10) -0.0108(9) -0.0007(7) 0.0046(8)

loop_
_atom_type_symbol
_atom_type_description
_atom_type_scat_dispersion_real
_atom_type_scat_dispersion_imag
_atom_type_scat_source
C C 0.0033 0.0016 'International Tables Vol C Tables 4.2.6.8 and 6.1.1.4'
H H 0.0000 0.0000 'International Tables Vol C Tables 4.2.6.8 and 6.1.1.4'
N N 0.0061 0.0033 'International Tables Vol C Tables 4.2.6.8 and 6.1.1.4'
O O 0.0106 0.0060 'International Tables Vol C Tables 4.2.6.8 and 6.1.1.4'

loop_
_geom_angle_atom_site_label_1
_geom_angle_atom_site_label_2
_geom_angle_atom_site_label_3
_geom_angle
C11 O2 C18 120.70(12)
O4 N1 O5 123.03(15)
O4 N1 C19 120.00(13)
O5 N1 C19 116.97(15)
C11 C1 C2 105.16(12)
C11 C1 C12 112.32(12)
C2 C1 C12 114.71(12)
C11 C1 C10 107.15(13)
C2 C1 C10 109.61(13)
C12 C1 C10 107.64(13)
O1 C2 C3 120.86(14)
O1 C2 C1 119.49(14)
C3 C2 C1 119.61(14)
C4 C3 C8 119.82(15)
C4 C3 C2 118.29(15)
C8 C3 C2 121.86(14)
C5 C4 C3 120.28(18)
C4 C5 C6 119.60(17)
C7 C6 C5 120.47(18)
C6 C7 C8 121.08(18)
C7 C8 C3 118.72(15)
C7 C8 C9 121.40(15)
C3 C8 C9 119.88(14)
C8 C9 C10 112.04(14)
C9 C10 C1 112.62(13)
O3 C11 O2 118.17(15)
O3 C11 C1 124.02(14)
O2 C11 C1 117.59(14)
C13 C12 C19 111.89(13)
C13 C12 C1 109.50(12)
C19 C12 C1 120.37(13)
C18 C13 C14 117.48(14)
C18 C13 C12 121.37(14)
C14 C13 C12 121.15(14)
C15 C14 C13 121.16(18)
C16 C15 C14 119.58(18)
C15 C16 C17 120.92(16)
C16 C17 C18 118.46(19)
C13 C18 C17 122.39(17)
C13 C18 O2 122.33(12)
C17 C18 O2 115.26(16)
N1 C19 C12 115.58(13)

loop_
_geom_bond_atom_site_label_1
_geom_bond_atom_site_label_2
_geom_bond_distance
O1 C2 1.2179(19)
O2 C11 1.3501(19)
O2 C18 1.405(2)
O3 C11 1.196(2)
O4 N1 1.2183(18)
O5 N1 1.2215(17)
N1 C19 1.482(2)
C1 C11 1.518(2)
C1 C2 1.537(2)
C1 C12 1.548(2)
C1 C10 1.556(2)
C2 C3 1.480(2)
C3 C4 1.399(2)
C3 C8 1.401(2)
C4 C5 1.373(3)
C5 C6 1.385(3)
C6 C7 1.373(3)
C7 C8 1.380(2)
C8 C9 1.498(3)
C9 C10 1.516(2)
C12 C13 1.521(2)
C12 C19 1.524(2)
C13 C18 1.366(2)
C13 C14 1.391(2)
C14 C15 1.373(3)
C15 C16 1.367(3)
C16 C17 1.370(3)
C17 C18 1.383(2)
